data_7155091
loop_
_publ_author_name
'Zhao, Yi-Shuang'
'Tang, Xiao-Qi'
'Tao, Jing-Chao'
'Tian, Ping'
'Lin, Guo-Qiang'

_publ_section_title
;
 Efficient access to cis-decalinol frameworks: copper(i)-catalyzed
 borylative cyclization of allene cyclohexanediones.
;
_journal_issue 19
_journal_name_full 'Organic &amp; biomolecular chemistry'
_journal_page_first 4400
_journal_page_last 4404
_journal_paper_doi 10.1039/c6ob00804f
_journal_volume 14
_journal_year 2016
_chemical_formula_moiety 'C23 H32 O3'
_chemical_formula_sum 'C23 H32 O3'
_chemical_formula_weight 356.49
_chemical_name_systematic
; 
 ? 
;
_space_group_IT_number 2
_symmetry_cell_setting triclinic
_symmetry_space_group_name_Hall '-P 1'
_symmetry_space_group_name_H-M 'P -1'
_atom_sites_solution_hydrogens geom
_atom_sites_solution_primary direct
_atom_sites_solution_secondary difmap
_audit_creation_method SHELXL-97
_audit_update_record
;
2016-04-08 deposited with the CCDC.
2016-04-21 downloaded from the CCDC.
;
_cell_angle_alpha 70.38(3)
_cell_angle_beta 86.42(3)
_cell_angle_gamma 78.55(3)
_cell_formula_units_Z 2
_cell_length_a 8.0136(16)
_cell_length_b 10.278(2)
_cell_length_c 13.463(3)
_cell_measurement_reflns_used 3850
_cell_measurement_temperature 296(2)
_cell_measurement_theta_max 66.93
_cell_measurement_theta_min 4.65
_cell_volume 1023.7(4)
_computing_cell_refinement 'Bruker SAINT'
_computing_data_collection 'Bruker APEX2'
_computing_data_reduction 'Bruker SAINT'
_computing_molecular_graphics 'Bruker SHELXTL'
_computing_publication_material 'Bruker SHELXTL'
_computing_structure_refinement 'SHELXL-97 (Sheldrick, 2008)'
_computing_structure_solution 'SHELXS-97 (Sheldrick, 2008)'
_diffrn_ambient_temperature 296(2)
_diffrn_measured_fraction_theta_full 0.880
_diffrn_measured_fraction_theta_max 0.880
_diffrn_measurement_device_type 'Bruker APEX-II CCD'
_diffrn_measurement_method '\f and \w scans'
_diffrn_radiation_monochromator graphite
_diffrn_radiation_source 'fine-focus sealed tube'
_diffrn_radiation_type CuK\a
_diffrn_radiation_wavelength 1.54178
_diffrn_reflns_av_R_equivalents 0.0163
_diffrn_reflns_av_sigmaI/netI 0.0236
_diffrn_reflns_limit_h_max 9
_diffrn_reflns_limit_h_min -9
_diffrn_reflns_limit_k_max 12
_diffrn_reflns_limit_k_min -12
_diffrn_reflns_limit_l_max 15
_diffrn_reflns_limit_l_min -14
_diffrn_reflns_number 5726
_diffrn_reflns_theta_full 65.93
_diffrn_reflns_theta_max 65.93
_diffrn_reflns_theta_min 4.65
_diffrn_standards_number 0
_exptl_absorpt_coefficient_mu 0.586
_exptl_absorpt_correction_T_max 0.7529
_exptl_absorpt_correction_T_min 0.6742
_exptl_absorpt_correction_type multi-scan
_exptl_absorpt_process_details SADABS
_exptl_crystal_colour colorless
_exptl_crystal_density_diffrn 1.157
_exptl_crystal_density_method 'not measured'
_exptl_crystal_description plate
_exptl_crystal_F_000 388
_exptl_crystal_size_max 0.31
_exptl_crystal_size_mid 0.20
_exptl_crystal_size_min 0.16
_refine_diff_density_max 0.178
_refine_diff_density_min -0.174
_refine_diff_density_rms 0.033
_refine_ls_extinction_coef 0.0152(14)
_refine_ls_extinction_expression Fc^*^=kFc[1+0.001xFc^2^\l^3^/sin(2\q)]^-1/4^
_refine_ls_extinction_method SHELXL
_refine_ls_goodness_of_fit_ref 1.053
_refine_ls_hydrogen_treatment constr
_refine_ls_matrix_type full
_refine_ls_number_parameters 236
_refine_ls_number_reflns 3136
_refine_ls_number_restraints 0
_refine_ls_restrained_S_all 1.053
_refine_ls_R_factor_all 0.0459
_refine_ls_R_factor_gt 0.0441
_refine_ls_shift/su_max 0.001
_refine_ls_shift/su_mean 0.000
_refine_ls_structure_factor_coef Fsqd
_refine_ls_weighting_details 'calc w=1/[\s^2^(Fo^2^)+(0.0657P)^2^+0.1983P] where P=(Fo^2^+2Fc^2^)/3'
_refine_ls_weighting_scheme calc
_refine_ls_wR_factor_gt 0.1229
_refine_ls_wR_factor_ref 0.1250
_reflns_number_gt 2942
_reflns_number_total 3136
_reflns_threshold_expression >2sigma(I)
_cod_data_source_file c6ob00804f2.cif
_cod_data_source_block 324
_cod_depositor_comments 'Adding full bibliography for 7155091--7155092.cif.'
_cod_database_code 7155091

loop_
_symmetry_equiv_pos_as_xyz
'x, y, z'
'-x, -y, -z'

loop_
_atom_site_label
_atom_site_type_symbol
_atom_site_fract_x
_atom_site_fract_y
_atom_site_fract_z
_atom_site_U_iso_or_equiv
_atom_site_adp_type
_atom_site_occupancy
_atom_site_symmetry_multiplicity
_atom_site_calc_flag
_atom_site_refinement_flags
O1 O -0.14167(16) 0.59737(13) 0.82304(10) 0.0711(4) Uani 1 1 d .
O2 O 0.18886(13) 0.89242(11) 0.58667(8) 0.0547(3) Uani 1 1 d .
H2A H 0.2785 0.8749 0.5567 0.082 Uiso 1 1 calc R
O3 O 0.48818(15) 0.72540(15) 0.56218(11) 0.0800(4) Uani 1 1 d .
C1 C -0.05325(17) 0.68479(15) 0.80730(12) 0.0476(4) Uani 1 1 d .
C2 C 0.0309(2) 0.70443(17) 0.89694(12) 0.0547(4) Uani 1 1 d .
H2B H 0.0081 0.6337 0.9624 0.066 Uiso 1 1 calc R
H2C H -0.0186 0.7960 0.9022 0.066 Uiso 1 1 calc R
C3 C 0.22469(19) 0.69354(16) 0.88312(12) 0.0520(4) Uani 1 1 d .
C4 C 0.26340(17) 0.78382(14) 0.77072(12) 0.0472(4) Uani 1 1 d .
H4A H 0.3849 0.7605 0.7596 0.057 Uiso 1 1 calc R
H4B H 0.2381 0.8814 0.7677 0.057 Uiso 1 1 calc R
C5 C 0.17143(16) 0.77353(14) 0.67706(11) 0.0420(3) Uani 1 1 d .
C6 C 0.24821(17) 0.63642(15) 0.65319(11) 0.0451(3) Uani 1 1 d .
H6A H 0.2375 0.5566 0.7168 0.054 Uiso 1 1 calc R
C7 C 0.1562(2) 0.61995(19) 0.56252(13) 0.0574(4) Uani 1 1 d .
H7A H 0.1662 0.6970 0.4981 0.069 Uiso 1 1 calc R
H7B H 0.2081 0.5326 0.5509 0.069 Uiso 1 1 calc R
C8 C -0.03026(19) 0.61953(19) 0.59042(14) 0.0578(4) Uani 1 1 d .
H8A H -0.0892 0.6109 0.5328 0.069 Uiso 1 1 calc R
H8B H -0.0398 0.5392 0.6526 0.069 Uiso 1 1 calc R
C9 C -0.11269(18) 0.75382(17) 0.61134(13) 0.0525(4) Uani 1 1 d .
H9A H -0.2301 0.7486 0.6317 0.063 Uiso 1 1 calc R
H9B H -0.1139 0.8321 0.5462 0.063 Uiso 1 1 calc R
C10 C -0.02488(16) 0.78447(14) 0.69724(11) 0.0428(3) Uani 1 1 d .
C11 C -0.10566(18) 0.93641(15) 0.69486(13) 0.0508(4) Uani 1 1 d .
H11A H -0.0393 0.9623 0.7406 0.061 Uiso 1 1 calc R
H11B H -0.0967 1.0003 0.6237 0.061 Uiso 1 1 calc R
C12 C -0.29164(19) 0.95779(16) 0.72851(14) 0.0576(4) Uani 1 1 d .
H12A H -0.3600 0.9333 0.6829 0.069 Uiso 1 1 calc R
H12B H -0.3024 0.8959 0.8001 0.069 Uiso 1 1 calc R
C13 C -0.3576(2) 1.10901(18) 0.72290(18) 0.0700(5) Uani 1 1 d .
H13A H -0.2839 1.1337 0.7654 0.084 Uiso 1 1 calc R
H13B H -0.3493 1.1694 0.6505 0.084 Uiso 1 1 calc R
C14 C -0.5379(2) 1.13968(15) 0.75914(14) 0.0564(4) Uani 1 1 d .
C15 C -0.5725(3) 1.1390(2) 0.86062(16) 0.0777(5) Uani 1 1 d .
H15A H -0.4834 1.1166 0.9081 0.093 Uiso 1 1 calc R
C16 C -0.7365(4) 1.1709(3) 0.8927(2) 0.1012(8) Uani 1 1 d .
H16A H -0.7574 1.1697 0.9617 0.121 Uiso 1 1 calc R
C17 C -0.8695(3) 1.2045(3) 0.8246(3) 0.1008(8) Uani 1 1 d .
H17A H -0.9806 1.2272 0.8465 0.121 Uiso 1 1 calc R
C18 C -0.8379(3) 1.2044(2) 0.7238(2) 0.0846(6) Uani 1 1 d .
H18A H -0.9281 1.2263 0.6772 0.102 Uiso 1 1 calc R
C19 C -0.6737(2) 1.17213(18) 0.69077(16) 0.0665(5) Uani 1 1 d .
H19A H -0.6537 1.1721 0.6220 0.080 Uiso 1 1 calc R
C20 C 0.43571(18) 0.62629(18) 0.62419(13) 0.0546(4) Uani 1 1 d .
C21 C 0.5540(2) 0.4897(2) 0.6712(2) 0.0872(7) Uani 1 1 d .
H21A H 0.6673 0.4986 0.6458 0.131 Uiso 1 1 calc R
H21B H 0.5182 0.4180 0.6514 0.131 Uiso 1 1 calc R
H21C H 0.5529 0.4645 0.7466 0.131 Uiso 1 1 calc R
C22 C 0.2926(3) 0.7514(2) 0.96063(16) 0.0770(6) Uani 1 1 d .
H22A H 0.4134 0.7455 0.9519 0.116 Uiso 1 1 calc R
H22B H 0.2686 0.6970 1.0315 0.116 Uiso 1 1 calc R
H22C H 0.2382 0.8478 0.9469 0.116 Uiso 1 1 calc R
C23 C 0.3083(2) 0.53808(18) 0.91197(14) 0.0644(4) Uani 1 1 d .
H23A H 0.4294 0.5299 0.9033 0.097 Uiso 1 1 calc R
H23B H 0.2649 0.4975 0.8667 0.097 Uiso 1 1 calc R
H23C H 0.2832 0.4893 0.9840 0.097 Uiso 1 1 calc R

loop_
_atom_site_aniso_label
_atom_site_aniso_U_11
_atom_site_aniso_U_22
_atom_site_aniso_U_33
_atom_site_aniso_U_23
_atom_site_aniso_U_13
_atom_site_aniso_U_12
O1 0.0810(8) 0.0700(7) 0.0653(8) -0.0121(6) 0.0117(6) -0.0425(6)
O2 0.0540(6) 0.0528(6) 0.0486(7) 0.0006(5) -0.0014(4) -0.0206(4)
O3 0.0511(6) 0.0949(9) 0.0780(9) -0.0031(8) 0.0112(6) -0.0256(6)
C1 0.0451(7) 0.0446(7) 0.0498(9) -0.0116(7) 0.0048(6) -0.0092(6)
C2 0.0616(9) 0.0557(8) 0.0420(9) -0.0115(7) 0.0029(6) -0.0096(7)
C3 0.0571(8) 0.0545(8) 0.0436(9) -0.0158(7) -0.0103(6) -0.0067(6)
C4 0.0455(7) 0.0453(7) 0.0528(9) -0.0149(7) -0.0074(6) -0.0132(6)
C5 0.0425(7) 0.0422(7) 0.0390(8) -0.0055(6) -0.0022(5) -0.0160(5)
C6 0.0433(7) 0.0521(8) 0.0420(8) -0.0147(6) 0.0034(5) -0.0166(6)
C7 0.0556(9) 0.0752(10) 0.0533(10) -0.0311(8) 0.0048(7) -0.0234(7)
C8 0.0534(8) 0.0733(10) 0.0601(10) -0.0315(8) -0.0015(7) -0.0256(7)
C9 0.0441(7) 0.0619(9) 0.0536(10) -0.0164(7) -0.0075(6) -0.0173(6)
C10 0.0404(7) 0.0432(7) 0.0435(8) -0.0097(6) -0.0032(5) -0.0121(5)
C11 0.0484(8) 0.0439(7) 0.0563(10) -0.0094(7) -0.0065(6) -0.0105(6)
C12 0.0514(8) 0.0499(8) 0.0688(11) -0.0161(8) 0.0006(7) -0.0092(6)
C13 0.0608(10) 0.0531(9) 0.0929(14) -0.0216(9) 0.0079(9) -0.0102(7)
C14 0.0604(9) 0.0411(7) 0.0656(11) -0.0159(7) 0.0039(7) -0.0088(6)
C15 0.0898(14) 0.0762(12) 0.0680(13) -0.0272(10) -0.0028(10) -0.0110(10)
C16 0.116(2) 0.1025(17) 0.0903(18) -0.0480(15) 0.0361(15) -0.0152(15)
C17 0.0782(14) 0.0836(14) 0.132(2) -0.0375(15) 0.0393(15) -0.0051(11)
C18 0.0607(11) 0.0696(12) 0.1123(19) -0.0170(12) -0.0064(11) -0.0075(9)
C19 0.0701(11) 0.0606(10) 0.0660(12) -0.0176(9) 0.0017(8) -0.0125(8)
C20 0.0467(8) 0.0682(10) 0.0546(10) -0.0236(8) 0.0059(6) -0.0200(7)
C21 0.0584(10) 0.0685(11) 0.128(2) -0.0314(12) 0.0255(11) -0.0069(8)
C22 0.0871(13) 0.0899(13) 0.0631(12) -0.0365(11) -0.0194(9) -0.0115(10)
C23 0.0740(10) 0.0591(9) 0.0479(10) -0.0074(8) -0.0110(7) 0.0006(8)

loop_
_atom_type_symbol
_atom_type_description
_atom_type_scat_dispersion_real
_atom_type_scat_dispersion_imag
_atom_type_scat_source
C C 0.0181 0.0091 'International Tables Vol C Tables 4.2.6.8 and 6.1.1.4'
H H 0.0000 0.0000 'International Tables Vol C Tables 4.2.6.8 and 6.1.1.4'
O O 0.0492 0.0322 'International Tables Vol C Tables 4.2.6.8 and 6.1.1.4'

loop_
_geom_angle_atom_site_label_1
_geom_angle_atom_site_label_2
_geom_angle_atom_site_label_3
_geom_angle
C5 O2 H2A 109.5
O1 C1 C2 121.32(15)
O1 C1 C10 122.53(14)
C2 C1 C10 116.12(12)
C1 C2 C3 112.81(12)
C1 C2 H2B 109.0
C3 C2 H2B 109.0
C1 C2 H2C 109.0
C3 C2 H2C 109.0
H2B C2 H2C 107.8
C23 C3 C22 107.31(14)
C23 C3 C4 114.10(13)
C22 C3 C4 108.03(14)
C23 C3 C2 108.70(14)
C22 C3 C2 109.13(14)
C4 C3 C2 109.45(12)
C3 C4 C5 118.89(11)
C3 C4 H4A 107.6
C5 C4 H4A 107.6
C3 C4 H4B 107.6
C5 C4 H4B 107.6
H4A C4 H4B 107.0
O2 C5 C4 108.28(10)
O2 C5 C6 109.53(11)
C4 C5 C6 111.29(11)
O2 C5 C10 105.64(11)
C4 C5 C10 111.22(11)
C6 C5 C10 110.68(10)
C20 C6 C7 106.92(12)
C20 C6 C5 112.82(11)
C7 C6 C5 112.89(12)
C20 C6 H6A 108.0
C7 C6 H6A 108.0
C5 C6 H6A 108.0
C8 C7 C6 109.31(12)
C8 C7 H7A 109.8
C6 C7 H7A 109.8
C8 C7 H7B 109.8
C6 C7 H7B 109.8
H7A C7 H7B 108.3
C9 C8 C7 110.61(12)
C9 C8 H8A 109.5
C7 C8 H8A 109.5
C9 C8 H8B 109.5
C7 C8 H8B 109.5
H8A C8 H8B 108.1
C8 C9 C10 114.80(12)
C8 C9 H9A 108.6
C10 C9 H9A 108.6
C8 C9 H9B 108.6
C10 C9 H9B 108.6
H9A C9 H9B 107.5
C1 C10 C9 112.05(11)
C1 C10 C11 107.39(12)
C9 C10 C11 107.79(12)
C1 C10 C5 108.85(11)
C9 C10 C5 111.13(12)
C11 C10 C5 109.53(11)
C12 C11 C10 115.50(12)
C12 C11 H11A 108.4
C10 C11 H11A 108.4
C12 C11 H11B 108.4
C10 C11 H11B 108.4
H11A C11 H11B 107.5
C13 C12 C11 111.16(13)
C13 C12 H12A 109.4
C11 C12 H12A 109.4
C13 C12 H12B 109.4
C11 C12 H12B 109.4
H12A C12 H12B 108.0
C14 C13 C12 115.32(14)
C14 C13 H13A 108.4
C12 C13 H13A 108.4
C14 C13 H13B 108.4
C12 C13 H13B 108.4
H13A C13 H13B 107.5
C15 C14 C19 118.08(17)
C15 C14 C13 120.91(17)
C19 C14 C13 120.99(17)
C16 C15 C14 120.9(2)
C16 C15 H15A 119.6
C14 C15 H15A 119.6
C17 C16 C15 120.8(2)
C17 C16 H16A 119.6
C15 C16 H16A 119.6
C16 C17 C18 119.3(2)
C16 C17 H17A 120.4
C18 C17 H17A 120.4
C17 C18 C19 120.5(2)
C17 C18 H18A 119.7
C19 C18 H18A 119.7
C18 C19 C14 120.5(2)
C18 C19 H19A 119.7
C14 C19 H19A 119.7
O3 C20 C21 120.20(15)
O3 C20 C6 121.20(15)
C21 C20 C6 118.57(15)
C20 C21 H21A 109.5
C20 C21 H21B 109.5
H21A C21 H21B 109.5
C20 C21 H21C 109.5
H21A C21 H21C 109.5
H21B C21 H21C 109.5
C3 C22 H22A 109.5
C3 C22 H22B 109.5
H22A C22 H22B 109.5
C3 C22 H22C 109.5
H22A C22 H22C 109.5
H22B C22 H22C 109.5
C3 C23 H23A 109.5
C3 C23 H23B 109.5
H23A C23 H23B 109.5
C3 C23 H23C 109.5
H23A C23 H23C 109.5
H23B C23 H23C 109.5

loop_
_geom_bond_atom_site_label_1
_geom_bond_atom_site_label_2
_geom_bond_distance
O1 C1 1.2086(18)
O2 C5 1.4287(17)
O2 H2A 0.8200
O3 C20 1.211(2)
C1 C2 1.507(2)
C1 C10 1.526(2)
C2 C3 1.538(2)
C2 H2B 0.9700
C2 H2C 0.9700
C3 C23 1.531(2)
C3 C22 1.535(2)
C3 C4 1.536(2)
C4 C5 1.5431(18)
C4 H4A 0.9700
C4 H4B 0.9700
C5 C6 1.550(2)
C5 C10 1.5679(18)
C6 C20 1.5208(19)
C6 C7 1.537(2)
C6 H6A 0.9800
C7 C8 1.518(2)
C7 H7A 0.9700
C7 H7B 0.9700
C8 C9 1.515(2)
C8 H8A 0.9700
C8 H8B 0.9700
C9 C10 1.5382(19)
C9 H9A 0.9700
C9 H9B 0.9700
C10 C11 1.5577(19)
C11 C12 1.525(2)
C11 H11A 0.9700
C11 H11B 0.9700
C12 C13 1.517(2)
C12 H12A 0.9700
C12 H12B 0.9700
C13 C14 1.503(2)
C13 H13A 0.9700
C13 H13B 0.9700
C14 C15 1.375(3)
C14 C19 1.385(3)
C15 C16 1.368(3)
C15 H15A 0.9300
C16 C17 1.364(4)
C16 H16A 0.9300
C17 C18 1.364(4)
C17 H17A 0.9300
C18 C19 1.376(3)
C18 H18A 0.9300
C19 H19A 0.9300
C20 C21 1.490(3)
C21 H21A 0.9600
C21 H21B 0.9600
C21 H21C 0.9600
C22 H22A 0.9600
C22 H22B 0.9600
C22 H22C 0.9600
C23 H23A 0.9600
C23 H23B 0.9600
C23 H23C 0.9600

loop_
_geom_hbond_atom_site_label_D
_geom_hbond_atom_site_label_H
_geom_hbond_atom_site_label_A
_geom_hbond_distance_DH
_geom_hbond_distance_HA
_geom_hbond_distance_DA
_geom_hbond_angle_DHA
O2 H2A O3 0.82 2.03 2.7304(19) 143.7

loop_
_geom_torsion_atom_site_label_1
_geom_torsion_atom_site_label_2
_geom_torsion_atom_site_label_3
_geom_torsion_atom_site_label_4
_geom_torsion
O1 C1 C2 C3 125.42(16)
C10 C1 C2 C3 -56.56(17)
C1 C2 C3 C23 -77.68(16)
C1 C2 C3 C22 165.58(14)
C1 C2 C3 C4 47.54(16)
C23 C3 C4 C5 75.80(17)
C22 C3 C4 C5 -164.96(13)
C2 C3 C4 C5 -46.23(17)
C3 C4 C5 O2 163.57(12)
C3 C4 C5 C6 -75.99(15)
C3 C4 C5 C10 47.92(16)
O2 C5 C6 C20 59.23(15)
C4 C5 C6 C20 -60.47(16)
C10 C5 C6 C20 175.31(11)
O2 C5 C6 C7 -62.13(14)
C4 C5 C6 C7 178.17(12)
C10 C5 C6 C7 53.95(15)
C20 C6 C7 C8 176.29(13)
C5 C6 C7 C8 -59.07(17)
C6 C7 C8 C9 58.15(18)
C7 C8 C9 C10 -55.97(18)
O1 C1 C10 C9 -3.21(19)
C2 C1 C10 C9 178.80(12)
O1 C1 C10 C11 114.97(15)
C2 C1 C10 C11 -63.02(14)
O1 C1 C10 C5 -126.54(15)
C2 C1 C10 C5 55.47(15)
C8 C9 C10 C1 -71.61(16)
C8 C9 C10 C11 170.45(12)
C8 C9 C10 C5 50.42(17)
O2 C5 C10 C1 -165.53(11)
C4 C5 C10 C1 -48.27(14)
C6 C5 C10 C1 75.99(14)
O2 C5 C10 C9 70.60(13)
C4 C5 C10 C9 -172.14(11)
C6 C5 C10 C9 -47.88(15)
O2 C5 C10 C11 -48.39(14)
C4 C5 C10 C11 68.88(14)
C6 C5 C10 C11 -166.86(11)
C1 C10 C11 C12 -53.70(16)
C9 C10 C11 C12 67.21(17)
C5 C10 C11 C12 -171.76(12)
C10 C11 C12 C13 -179.78(14)
C11 C12 C13 C14 -177.42(15)
C12 C13 C14 C15 95.7(2)
C12 C13 C14 C19 -85.6(2)
C19 C14 C15 C16 -0.6(3)
C13 C14 C15 C16 178.10(19)
C14 C15 C16 C17 -0.2(4)
C15 C16 C17 C18 0.8(4)
C16 C17 C18 C19 -0.6(4)
C17 C18 C19 C14 -0.2(3)
C15 C14 C19 C18 0.8(3)
C13 C14 C19 C18 -177.93(16)
C7 C6 C20 O3 79.01(18)
C5 C6 C20 O3 -45.7(2)
C7 C6 C20 C21 -99.04(19)
C5 C6 C20 C21 136.27(17)
